data_7025539
loop_
_publ_author_name
'Arnold, Polly L.'
'Turner, Zo\"e R'
'Germeroth, Anne I.'
'Casely, Ian J.'
'Bellabarba, Ronan'
'Tooze, Robert P.'

_publ_section_title
;
 Lanthanide/actinide differentiation with sterically encumbered
 N-heterocyclic carbene ligands.
;
_journal_issue 29
_journal_name_full 'Dalton transactions (Cambridge, England : 2003)'
_journal_page_first 6808
_journal_page_last 6814
_journal_paper_doi 10.1039/c001584a
_journal_volume 39
_journal_year 2010
_chemical_formula_moiety 'C33 H64 Ce N5 O Si4 C5 H5 N'
_chemical_formula_sum 'C38 H69 Ce N6 O Si4'
_chemical_formula_weight 878.47
_chemical_name_systematic
;
?
;
_space_group_IT_number 14
_symmetry_cell_setting monoclinic
_symmetry_space_group_name_Hall '-P 2ybc'
_symmetry_space_group_name_H-M 'P 1 21/c 1'
_atom_sites_solution_hydrogens geom
_atom_sites_solution_primary direct
_atom_sites_solution_secondary difmap
_audit_creation_method SHELXL-97
_cell_angle_alpha 90.00
_cell_angle_beta 98.384(2)
_cell_angle_gamma 90.00
_cell_formula_units_Z 4
_cell_length_a 16.1984(6)
_cell_length_b 13.4476(5)
_cell_length_c 22.0515(9)
_cell_measurement_reflns_used 9754
_cell_measurement_temperature 150(2)
_cell_measurement_theta_max 26.4
_cell_measurement_theta_min 2.0
_cell_volume 4752.1(3)
_computing_cell_refinement 'SAINT (Siemans, 1995)'
_computing_data_collection 'SMART (Siemans, 1993)'
_computing_data_reduction 'SAINT (Siemans, 1995)'
_computing_molecular_graphics 'ORTEP (Farrugia, 1997)'
_computing_publication_material 'enCIFer (Allen et al., 2004)'
_computing_structure_refinement 'SHELXL-97 (Sheldrick, 2008)'
_computing_structure_solution 'SIR-92 (Giacovazzo, 1994)'
_diffrn_ambient_temperature 150(2)
_diffrn_measured_fraction_theta_full 0.995
_diffrn_measured_fraction_theta_max 0.995
_diffrn_measurement_device_type 'Bruker SMART APEX CCD area detector'
_diffrn_measurement_method 'omega scans'
_diffrn_radiation_monochromator graphite
_diffrn_radiation_source 'fine-focus sealed tube'
_diffrn_radiation_type MoK\a
_diffrn_radiation_wavelength 0.71073
_diffrn_reflns_av_R_equivalents 0.0644
_diffrn_reflns_av_sigmaI/netI 0.0759
_diffrn_reflns_limit_h_max 20
_diffrn_reflns_limit_h_min -20
_diffrn_reflns_limit_k_max 16
_diffrn_reflns_limit_k_min -16
_diffrn_reflns_limit_l_max 27
_diffrn_reflns_limit_l_min -27
_diffrn_reflns_number 30810
_diffrn_reflns_theta_full 26.44
_diffrn_reflns_theta_max 26.44
_diffrn_reflns_theta_min 1.98
_diffrn_standards_decay_% 0
_diffrn_standards_number 0
_exptl_absorpt_coefficient_mu 1.092
_exptl_absorpt_correction_T_max 0.7454
_exptl_absorpt_correction_T_min 0.5346
_exptl_absorpt_correction_type multi-scan
_exptl_absorpt_process_details SADABS
_exptl_crystal_colour orange
_exptl_crystal_density_diffrn 1.228
_exptl_crystal_density_method 'not measured'
_exptl_crystal_description block
_exptl_crystal_F_000 1844
_exptl_crystal_size_max 0.37
_exptl_crystal_size_mid 0.31
_exptl_crystal_size_min 0.29
_refine_diff_density_max 0.992
_refine_diff_density_min -0.882
_refine_diff_density_rms 0.110
_refine_ls_extinction_method none
_refine_ls_goodness_of_fit_ref 1.045
_refine_ls_hydrogen_treatment riding
_refine_ls_matrix_type full
_refine_ls_number_parameters 427
_refine_ls_number_reflns 9754
_refine_ls_number_restraints 6
_refine_ls_restrained_S_all 1.045
_refine_ls_R_factor_all 0.0797
_refine_ls_R_factor_gt 0.0546
_refine_ls_shift/su_max 0.001
_refine_ls_shift/su_mean 0.000
_refine_ls_structure_factor_coef Fsqd
_refine_ls_weighting_details 'calc w=1/[\s^2^(Fo^2^)+(0.0535P)^2^+7.3231P] where P=(Fo^2^+2Fc^2^)/3'
_refine_ls_weighting_scheme calc
_refine_ls_wR_factor_gt 0.1225
_refine_ls_wR_factor_ref 0.1324
_reflns_number_gt 7308
_reflns_number_total 9754
_reflns_threshold_expression >2\s(I)
_cod_data_source_file c001584a.txt
_cod_data_source_block po9067_CeLmN2
_cod_original_sg_symbol_H-M P21/c
_cod_database_code 7025539

loop_
_symmetry_equiv_pos_as_xyz
'x, y, z'
'-x, y+1/2, -z+1/2'
'-x, -y, -z'
'x, -y-1/2, z-1/2'

loop_
_atom_site_label
_atom_site_type_symbol
_atom_site_fract_x
_atom_site_fract_y
_atom_site_fract_z
_atom_site_U_iso_or_equiv
_atom_site_adp_type
_atom_site_occupancy
_atom_site_symmetry_multiplicity
_atom_site_calc_flag
_atom_site_refinement_flags
Ce1 Ce 0.769843(16) 0.291881(19) 0.342137(14) 0.02603(10) Uani 1 1 d .
Si3 Si 0.97478(8) 0.27070(10) 0.41352(8) 0.0328(3) Uani 1 1 d .
Si1 Si 0.80983(9) 0.55208(10) 0.33182(8) 0.0351(4) Uani 1 1 d .
Si4 Si 0.85156(9) 0.23751(10) 0.50069(7) 0.0319(3) Uani 1 1 d .
Si2 Si 0.76631(9) 0.44141(11) 0.21290(8) 0.0378(4) Uani 1 1 d .
O1 O 0.6689(2) 0.3256(3) 0.39252(17) 0.0344(8) Uani 1 1 d .
N1 N 0.5508(2) 0.2916(3) 0.2806(2) 0.0347(10) Uani 1 1 d .
N4 N 0.8752(2) 0.2589(3) 0.4286(2) 0.0291(9) Uani 1 1 d .
N3 N 0.7844(2) 0.4465(3) 0.2906(2) 0.0330(10) Uani 1 1 d .
C26 C 0.6464(3) 0.0758(4) 0.1531(3) 0.0366(13) Uani 1 1 d .
N2 N 0.5860(2) 0.1637(3) 0.2317(2) 0.0335(10) Uani 1 1 d .
C22 C 0.6529(3) 0.0033(4) 0.2540(3) 0.0333(12) Uani 1 1 d .
C23 C 0.6930(3) -0.0786(4) 0.2346(3) 0.0374(13) Uani 1 1 d .
H3 H 0.7088 -0.1314 0.2625 0.045 Uiso 1 1 calc R
C7 C 0.5541(3) 0.3778(4) 0.3209(3) 0.0332(12) Uani 1 1 d .
H10A H 0.4973 0.4065 0.3179 0.040 Uiso 1 1 calc R
H10B H 0.5906 0.4287 0.3061 0.040 Uiso 1 1 calc R
C21 C 0.6309(3) 0.0806(3) 0.2128(3) 0.0300(12) Uani 1 1 d .
N5 N 0.8282(3) 0.1055(3) 0.3094(2) 0.0374(11) Uani 1 1 d .
C25 C 0.6881(3) -0.0074(4) 0.1352(3) 0.0421(14) Uani 1 1 d .
H4 H 0.7013 -0.0108 0.0946 0.051 Uiso 1 1 calc R
C27 C 0.8103(3) 0.5258(4) 0.4149(3) 0.0425(14) Uani 1 1 d .
H01A H 0.7549 0.5031 0.4215 0.064 Uiso 1 1 calc R
H01B H 0.8248 0.5866 0.4386 0.064 Uiso 1 1 calc R
H01C H 0.8515 0.4740 0.4281 0.064 Uiso 1 1 calc R
C8 C 0.5859(3) 0.3558(4) 0.3879(3) 0.0367(13) Uani 1 1 d .
C24 C 0.7107(3) -0.0854(4) 0.1755(3) 0.0421(15) Uani 1 1 d .
C36 C 0.9346(4) 0.1706(5) 0.5534(3) 0.0537(17) Uani 1 1 d .
H02A H 0.9444 0.1051 0.5362 0.081 Uiso 1 1 calc R
H02B H 0.9164 0.1622 0.5936 0.081 Uiso 1 1 calc R
H02C H 0.9863 0.2094 0.5580 0.081 Uiso 1 1 calc R
C39 C 0.8565(3) 0.0788(4) 0.2579(3) 0.0452(15) Uani 1 1 d .
H022 H 0.8471 0.1225 0.2237 0.054 Uiso 1 1 calc R
C43 C 0.8415(4) 0.0424(4) 0.3561(3) 0.0481(16) Uani 1 1 d .
H023 H 0.8222 0.0596 0.3934 0.058 Uiso 1 1 calc R
C261 C 0.6199(4) 0.1575(4) 0.1074(3) 0.0468(15) Uani 1 1 d .
H02D H 0.6551 0.1559 0.0748 0.070 Uiso 1 1 calc R
H02E H 0.6258 0.2221 0.1282 0.070 Uiso 1 1 calc R
H02F H 0.5614 0.1475 0.0895 0.070 Uiso 1 1 calc R
C6 C 0.4705(3) 0.2580(4) 0.2467(3) 0.0458(15) Uani 1 1 d .
H02G H 0.4475 0.3075 0.2155 0.055 Uiso 1 1 calc R
H02H H 0.4291 0.2458 0.2748 0.055 Uiso 1 1 calc R
C31 C 0.6562(4) 0.4706(5) 0.1799(3) 0.0562(17) Uani 1 1 d .
H02X H 0.6183 0.4265 0.1980 0.084 Uiso 1 1 calc R
H02Y H 0.6487 0.4607 0.1354 0.084 Uiso 1 1 calc R
H02Z H 0.6438 0.5399 0.1889 0.084 Uiso 1 1 calc R
C221 C 0.6305(3) 0.0070(4) 0.3180(3) 0.0431(14) Uani 1 1 d .
H02J H 0.5697 0.0092 0.3158 0.065 Uiso 1 1 calc R
H02K H 0.6550 0.0665 0.3390 0.065 Uiso 1 1 calc R
H02L H 0.6522 -0.0524 0.3406 0.065 Uiso 1 1 calc R
C40 C 0.8986(4) -0.0086(4) 0.2515(4) 0.0543(19) Uani 1 1 d .
H028 H 0.9179 -0.0243 0.2139 0.065 Uiso 1 1 calc R
C1 C 0.6162(3) 0.2365(3) 0.2706(2) 0.0266(11) Uani 1 1 d .
C32 C 0.8344(4) 0.5234(4) 0.1733(3) 0.0544(17) Uani 1 1 d .
H03A H 0.8211 0.5932 0.1803 0.082 Uiso 1 1 calc R
H03B H 0.8250 0.5095 0.1292 0.082 Uiso 1 1 calc R
H03C H 0.8931 0.5107 0.1896 0.082 Uiso 1 1 calc R
C30 C 0.7874(4) 0.3113(4) 0.1896(3) 0.0430(14) Uani 1 1 d .
H03D H 0.8461 0.2949 0.2033 0.065 Uiso 1 1 calc R
H03E H 0.7755 0.3056 0.1448 0.065 Uiso 1 1 calc R
H03F H 0.7516 0.2652 0.2083 0.065 Uiso 1 1 calc R
C5 C 0.4934(3) 0.1626(4) 0.2171(3) 0.0422(15) Uani 1 1 d .
H03G H 0.4693 0.1039 0.2353 0.051 Uiso 1 1 calc R
H03H H 0.4748 0.1632 0.1723 0.051 Uiso 1 1 calc R
C35 C 0.9744(3) 0.2997(4) 0.3298(3) 0.0391(13) Uani 1 1 d .
H03X H 0.9508 0.2434 0.3049 0.059 Uiso 1 1 calc R
H03Y H 1.0317 0.3117 0.3222 0.059 Uiso 1 1 calc R
H03Z H 0.9405 0.3592 0.3188 0.059 Uiso 1 1 calc R
C38 C 0.7554(4) 0.1598(4) 0.4974(3) 0.0475(15) Uani 1 1 d .
H03J H 0.7106 0.1890 0.4681 0.071 Uiso 1 1 calc R
H03K H 0.7379 0.1573 0.5381 0.071 Uiso 1 1 calc R
H03L H 0.7671 0.0923 0.4842 0.071 Uiso 1 1 calc R
C241 C 0.7559(4) -0.1764(4) 0.1546(4) 0.060(2) Uani 1 1 d .
H03M H 0.7978 -0.1994 0.1882 0.091 Uiso 1 1 calc R
H03N H 0.7834 -0.1584 0.1193 0.091 Uiso 1 1 calc R
H03O H 0.7154 -0.2296 0.1427 0.091 Uiso 1 1 calc R
C29 C 0.7339(4) 0.6550(4) 0.3096(3) 0.0527(17) Uani 1 1 d .
H03P H 0.7319 0.6698 0.2659 0.079 Uiso 1 1 calc R
H03Q H 0.7515 0.7146 0.3337 0.079 Uiso 1 1 calc R
H03R H 0.6783 0.6348 0.3176 0.079 Uiso 1 1 calc R
C9 C 0.5782(4) 0.4502(5) 0.4247(3) 0.0524(17) Uani 1 1 d .
H03S H 0.6041 0.4397 0.4672 0.079 Uiso 1 1 calc R
H03T H 0.5191 0.4668 0.4237 0.079 Uiso 1 1 calc R
H03U H 0.6065 0.5050 0.4068 0.079 Uiso 1 1 calc R
C37 C 0.8318(4) 0.3546(4) 0.5416(3) 0.0476(15) Uani 1 1 d .
H03V H 0.8809 0.3978 0.5442 0.071 Uiso 1 1 calc R
H03 H 0.8207 0.3386 0.5830 0.071 Uiso 1 1 calc R
H03W H 0.7834 0.3889 0.5191 0.071 Uiso 1 1 calc R
C41 C 0.9122(4) -0.0723(5) 0.3002(4) 0.066(2) Uani 1 1 d .
H040 H 0.9418 -0.1327 0.2973 0.079 Uiso 1 1 calc R
C10 C 0.5332(4) 0.2719(5) 0.4112(3) 0.0523(17) Uani 1 1 d .
H04A H 0.5387 0.2112 0.3876 0.078 Uiso 1 1 calc R
H04B H 0.4745 0.2922 0.4062 0.078 Uiso 1 1 calc R
H04C H 0.5530 0.2593 0.4547 0.078 Uiso 1 1 calc R
C34 C 1.0337(3) 0.3754(5) 0.4567(3) 0.0537(17) Uani 1 1 d .
H04D H 1.0054 0.4385 0.4452 0.081 Uiso 1 1 calc R
H04E H 1.0906 0.3777 0.4466 0.081 Uiso 1 1 calc R
H04F H 1.0359 0.3645 0.5009 0.081 Uiso 1 1 calc R
C42 C 0.8826(4) -0.0481(5) 0.3527(4) 0.0583(19) Uani 1 1 d .
H043 H 0.8898 -0.0922 0.3867 0.070 Uiso 1 1 calc R
C33 C 1.0415(3) 0.1566(4) 0.4271(3) 0.0498(16) Uani 1 1 d .
H04G H 1.0456 0.1368 0.4702 0.075 Uiso 1 1 calc R
H04H H 1.0974 0.1709 0.4174 0.075 Uiso 1 1 calc R
H04I H 1.0165 0.1025 0.4009 0.075 Uiso 1 1 calc R
C28 C 0.9155(4) 0.6042(5) 0.3250(4) 0.0597(19) Uani 1 1 d .
H12A H 0.9586 0.5562 0.3414 0.090 Uiso 1 1 calc R
H12B H 0.9238 0.6663 0.3483 0.090 Uiso 1 1 calc R
H12C H 0.9194 0.6173 0.2818 0.090 Uiso 1 1 calc R
N1S N 0.5622(6) 0.8507(14) 0.4543(6) 0.247(7) Uiso 1 1 d GD
C2S C 0.5897(10) 0.7577(12) 0.4382(5) 0.233(8) Uiso 1 1 d GD
H2S H 0.5526 0.7142 0.4137 0.280 Uiso 1 1 calc R
C3S C 0.6715(12) 0.7286(9) 0.4580(7) 0.307(12) Uiso 1 1 d GD
H3S H 0.6904 0.6651 0.4470 0.368 Uiso 1 1 calc R
C4S C 0.7258(6) 0.7923(15) 0.4939(7) 0.248(9) Uiso 1 1 d GD
H4S H 0.7818 0.7724 0.5074 0.297 Uiso 1 1 calc R
C5S C 0.6983(10) 0.8853(13) 0.5100(6) 0.312(12) Uiso 1 1 d GD
H5S H 0.7354 0.9288 0.5345 0.374 Uiso 1 1 calc R
C6S C 0.6165(12) 0.9144(8) 0.4902(7) 0.277(10) Uiso 1 1 d GD
H6S H 0.5977 0.9779 0.5012 0.332 Uiso 1 1 calc R

loop_
_atom_site_aniso_label
_atom_site_aniso_U_11
_atom_site_aniso_U_22
_atom_site_aniso_U_33
_atom_site_aniso_U_23
_atom_site_aniso_U_13
_atom_site_aniso_U_12
Ce1 0.02702(14) 0.02212(14) 0.02723(17) 0.00027(14) -0.00182(11) 0.00047(11)
Si3 0.0286(7) 0.0310(7) 0.0372(9) -0.0058(7) -0.0008(6) 0.0014(5)
Si1 0.0352(7) 0.0251(7) 0.0426(10) 0.0025(7) -0.0029(7) -0.0003(6)
Si4 0.0355(7) 0.0300(7) 0.0282(9) 0.0017(7) -0.0021(7) 0.0036(6)
Si2 0.0420(8) 0.0383(8) 0.0327(9) 0.0081(8) 0.0048(7) -0.0004(6)
O1 0.0311(17) 0.0389(19) 0.032(2) -0.0008(18) 0.0014(16) 0.0058(14)
N1 0.031(2) 0.030(2) 0.041(3) -0.005(2) -0.005(2) 0.0021(17)
N4 0.031(2) 0.026(2) 0.029(3) -0.0003(19) -0.0013(19) 0.0005(16)
N3 0.036(2) 0.028(2) 0.035(3) 0.007(2) 0.003(2) -0.0031(17)
C26 0.033(3) 0.034(3) 0.042(4) -0.005(3) 0.002(3) -0.008(2)
N2 0.028(2) 0.031(2) 0.038(3) -0.010(2) -0.004(2) -0.0007(17)
C22 0.027(2) 0.030(3) 0.042(4) -0.003(3) 0.001(2) -0.0064(19)
C23 0.033(3) 0.028(3) 0.049(4) 0.002(3) -0.003(3) -0.001(2)
C7 0.030(2) 0.030(3) 0.038(3) -0.006(3) -0.003(2) 0.003(2)
C21 0.025(2) 0.028(2) 0.035(3) -0.006(2) -0.002(2) -0.0031(18)
N5 0.034(2) 0.029(2) 0.046(3) -0.006(2) -0.002(2) 0.0023(18)
C25 0.044(3) 0.037(3) 0.047(4) -0.005(3) 0.014(3) -0.009(2)
C27 0.046(3) 0.038(3) 0.039(4) -0.009(3) -0.005(3) 0.000(2)
C8 0.034(3) 0.034(3) 0.043(4) 0.000(3) 0.008(3) 0.005(2)
C24 0.037(3) 0.028(3) 0.061(5) -0.008(3) 0.008(3) -0.002(2)
C36 0.055(4) 0.062(4) 0.043(4) 0.017(3) 0.002(3) 0.013(3)
C39 0.042(3) 0.034(3) 0.061(5) -0.009(3) 0.010(3) -0.005(2)
C43 0.053(3) 0.036(3) 0.050(4) -0.005(3) -0.013(3) -0.001(3)
C261 0.051(3) 0.040(3) 0.045(4) 0.003(3) -0.004(3) -0.003(3)
C6 0.034(3) 0.041(3) 0.057(4) -0.016(3) -0.010(3) 0.007(2)
C31 0.056(4) 0.073(4) 0.037(4) 0.010(4) -0.003(3) 0.007(3)
C221 0.036(3) 0.044(3) 0.048(4) 0.004(3) 0.001(3) -0.005(2)
C40 0.043(3) 0.038(3) 0.084(6) -0.024(4) 0.018(4) -0.006(3)
C1 0.032(2) 0.019(2) 0.028(3) 0.005(2) 0.002(2) 0.0026(18)
C32 0.066(4) 0.048(3) 0.053(5) 0.014(3) 0.020(4) 0.000(3)
C30 0.052(3) 0.042(3) 0.035(4) -0.004(3) 0.005(3) -0.009(2)
C5 0.026(2) 0.040(3) 0.058(4) -0.011(3) -0.005(3) 0.001(2)
C35 0.033(3) 0.045(3) 0.038(3) -0.007(3) 0.002(2) -0.007(2)
C38 0.052(3) 0.051(3) 0.038(4) 0.009(3) 0.001(3) -0.007(3)
C241 0.064(4) 0.035(3) 0.085(6) -0.013(4) 0.021(4) 0.010(3)
C29 0.060(4) 0.037(3) 0.057(5) 0.002(3) -0.008(3) 0.010(3)
C9 0.044(3) 0.062(4) 0.049(4) -0.014(4) 0.000(3) 0.014(3)
C37 0.066(4) 0.044(3) 0.037(4) -0.004(3) 0.018(3) -0.005(3)
C41 0.047(4) 0.041(4) 0.106(7) -0.023(4) -0.005(4) 0.010(3)
C10 0.044(3) 0.057(4) 0.058(5) 0.013(3) 0.014(3) -0.003(3)
C34 0.037(3) 0.059(4) 0.062(5) -0.020(4) -0.001(3) -0.011(3)
C42 0.063(4) 0.038(3) 0.064(5) -0.003(4) -0.025(4) 0.004(3)
C33 0.046(3) 0.051(3) 0.053(4) -0.003(3) 0.009(3) 0.017(3)
C28 0.052(4) 0.046(3) 0.081(6) -0.004(4) 0.007(4) -0.013(3)

loop_
_atom_type_symbol
_atom_type_description
_atom_type_scat_dispersion_real
_atom_type_scat_dispersion_imag
_atom_type_scat_source
C C 0.0033 0.0016 'International Tables Vol C Tables 4.2.6.8 and 6.1.1.4'
H H 0.0000 0.0000 'International Tables Vol C Tables 4.2.6.8 and 6.1.1.4'
N N 0.0061 0.0033 'International Tables Vol C Tables 4.2.6.8 and 6.1.1.4'
O O 0.0106 0.0060 'International Tables Vol C Tables 4.2.6.8 and 6.1.1.4'
Si Si 0.0817 0.0704 'International Tables Vol C Tables 4.2.6.8 and 6.1.1.4'
Ce Ce -0.2486 2.6331 'International Tables Vol C Tables 4.2.6.8 and 6.1.1.4'

loop_
_geom_angle_atom_site_label_1
_geom_angle_atom_site_label_2
_geom_angle_atom_site_label_3
_geom_angle
O1 Ce1 N3 101.31(14)
O1 Ce1 N4 97.69(14)
N3 Ce1 N4 115.34(14)
O1 Ce1 N5 129.00(13)
N3 Ce1 N5 126.28(15)
N4 Ce1 N5 79.23(13)
O1 Ce1 C1 70.89(14)
N3 Ce1 C1 95.89(14)
N4 Ce1 C1 148.51(13)
N5 Ce1 C1 85.64(13)
O1 Ce1 Si3 122.05(10)
N3 Ce1 Si3 97.62(10)
N4 Ce1 Si3 26.53(10)
N5 Ce1 Si3 73.04(9)
C1 Ce1 Si3 158.65(9)
O1 Ce1 Si2 112.17(10)
N3 Ce1 Si2 26.12(11)
N4 Ce1 Si2 132.84(10)
N5 Ce1 Si2 105.71(11)
C1 Ce1 Si2 77.81(10)
Si3 Ce1 Si2 108.60(4)
N4 Si3 C33 115.7(2)
N4 Si3 C34 113.4(2)
C33 Si3 C34 107.0(3)
N4 Si3 C35 110.1(2)
C33 Si3 C35 104.2(3)
C34 Si3 C35 105.6(3)
N4 Si3 Ce1 39.22(15)
C33 Si3 Ce1 129.1(2)
C34 Si3 Ce1 123.3(2)
C35 Si3 Ce1 70.91(16)
N3 Si1 C27 109.4(2)
N3 Si1 C29 112.2(3)
C27 Si1 C29 107.8(3)
N3 Si1 C28 114.9(3)
C27 Si1 C28 106.0(3)
C29 Si1 C28 106.0(3)
N4 Si4 C37 112.6(2)
N4 Si4 C38 110.8(3)
C37 Si4 C38 106.9(3)
N4 Si4 C36 114.8(2)
C37 Si4 C36 105.3(3)
C38 Si4 C36 105.9(3)
N3 Si2 C32 114.9(3)
N3 Si2 C31 113.6(3)
C32 Si2 C31 106.9(3)
N3 Si2 C30 107.7(2)
C32 Si2 C30 106.3(3)
C31 Si2 C30 107.0(3)
N3 Si2 Ce1 38.48(14)
C32 Si2 Ce1 141.7(2)
C31 Si2 Ce1 110.0(2)
C30 Si2 Ce1 72.71(19)
C8 O1 Ce1 145.0(4)
C1 N1 C7 125.6(4)
C1 N1 C6 114.1(4)
C7 N1 C6 120.3(4)
Si3 N4 Si4 123.0(3)
Si3 N4 Ce1 114.2(2)
Si4 N4 Ce1 122.5(2)
Si2 N3 Si1 124.4(2)
Si2 N3 Ce1 115.4(2)
Si1 N3 Ce1 120.2(2)
C21 C26 C25 118.2(5)
C21 C26 C261 122.0(5)
C25 C26 C261 119.8(5)
C1 N2 C21 127.0(4)
C1 N2 C5 113.9(4)
C21 N2 C5 118.0(4)
C23 C22 C21 118.9(5)
C23 C22 C221 120.3(5)
C21 C22 C221 120.8(5)
C24 C23 C22 121.2(5)
C24 C23 H3 119.4
C22 C23 H3 119.4
N1 C7 C8 114.5(4)
N1 C7 H10A 108.6
C8 C7 H10A 108.6
N1 C7 H10B 108.6
C8 C7 H10B 108.6
H10A C7 H10B 107.6
C26 C21 C22 121.6(5)
C26 C21 N2 119.1(5)
C22 C21 N2 119.2(5)
C43 N5 C39 116.8(5)
C43 N5 Ce1 113.1(4)
C39 N5 Ce1 129.0(4)
C24 C25 C26 121.2(6)
C24 C25 H4 119.4
C26 C25 H4 119.4
Si1 C27 H01A 109.5
Si1 C27 H01B 109.5
H01A C27 H01B 109.5
Si1 C27 H01C 109.5
H01A C27 H01C 109.5
H01B C27 H01C 109.5
O1 C8 C7 108.4(4)
O1 C8 C9 110.9(4)
C7 C8 C9 108.3(4)
O1 C8 C10 109.6(4)
C7 C8 C10 109.8(5)
C9 C8 C10 109.8(5)
C23 C24 C25 118.9(5)
C23 C24 C241 120.8(6)
C25 C24 C241 120.2(6)
Si4 C36 H02A 109.5
Si4 C36 H02B 109.5
H02A C36 H02B 109.5
Si4 C36 H02C 109.5
H02A C36 H02C 109.5
H02B C36 H02C 109.5
N5 C39 C40 123.7(7)
N5 C39 H022 118.2
C40 C39 H022 118.2
N5 C43 C42 122.7(7)
N5 C43 H023 118.6
C42 C43 H023 118.6
C26 C261 H02D 109.5
C26 C261 H02E 109.5
H02D C261 H02E 109.5
C26 C261 H02F 109.5
H02D C261 H02F 109.5
H02E C261 H02F 109.5
N1 C6 C5 103.0(4)
N1 C6 H02G 111.2
C5 C6 H02G 111.2
N1 C6 H02H 111.2
C5 C6 H02H 111.2
H02G C6 H02H 109.1
Si2 C31 H02X 109.5
Si2 C31 H02Y 109.5
H02X C31 H02Y 109.5
Si2 C31 H02Z 109.5
H02X C31 H02Z 109.5
H02Y C31 H02Z 109.5
C22 C221 H02J 109.5
C22 C221 H02K 109.5
H02J C221 H02K 109.5
C22 C221 H02L 109.5
H02J C221 H02L 109.5
H02K C221 H02L 109.5
C41 C40 C39 118.6(7)
C41 C40 H028 120.7
C39 C40 H028 120.7
N1 C1 N2 106.6(4)
N1 C1 Ce1 114.5(3)
N2 C1 Ce1 138.6(3)
Si2 C32 H03A 109.5
Si2 C32 H03B 109.5
H03A C32 H03B 109.5
Si2 C32 H03C 109.5
H03A C32 H03C 109.5
H03B C32 H03C 109.5
Si2 C30 H03D 109.5
Si2 C30 H03E 109.5
H03D C30 H03E 109.5
Si2 C30 H03F 109.5
H03D C30 H03F 109.5
H03E C30 H03F 109.5
N2 C5 C6 101.6(4)
N2 C5 H03G 111.4
C6 C5 H03G 111.4
N2 C5 H03H 111.4
C6 C5 H03H 111.4
H03G C5 H03H 109.3
Si3 C35 H03X 109.5
Si3 C35 H03Y 109.5
H03X C35 H03Y 109.5
Si3 C35 H03Z 109.5
H03X C35 H03Z 109.5
H03Y C35 H03Z 109.5
Si4 C38 H03J 109.5
Si4 C38 H03K 109.5
H03J C38 H03K 109.5
Si4 C38 H03L 109.5
H03J C38 H03L 109.5
H03K C38 H03L 109.5
C24 C241 H03M 109.5
C24 C241 H03N 109.5
H03M C241 H03N 109.5
C24 C241 H03O 109.5
H03M C241 H03O 109.5
H03N C241 H03O 109.5
Si1 C29 H03P 109.5
Si1 C29 H03Q 109.5
H03P C29 H03Q 109.5
Si1 C29 H03R 109.5
H03P C29 H03R 109.5
H03Q C29 H03R 109.5
C8 C9 H03S 109.5
C8 C9 H03T 109.5
H03S C9 H03T 109.5
C8 C9 H03U 109.5
H03S C9 H03U 109.5
H03T C9 H03U 109.5
Si4 C37 H03V 109.5
Si4 C37 H03 109.5
H03V C37 H03 109.5
Si4 C37 H03W 109.5
H03V C37 H03W 109.5
H03 C37 H03W 109.5
C42 C41 C40 119.0(6)
C42 C41 H040 120.5
C40 C41 H040 120.5
C8 C10 H04A 109.5
C8 C10 H04B 109.5
H04A C10 H04B 109.5
C8 C10 H04C 109.5
H04A C10 H04C 109.5
H04B C10 H04C 109.5
Si3 C34 H04D 109.5
Si3 C34 H04E 109.5
H04D C34 H04E 109.5
Si3 C34 H04F 109.5
H04D C34 H04F 109.5
H04E C34 H04F 109.5
C41 C42 C43 119.1(7)
C41 C42 H043 120.4
C43 C42 H043 120.4
Si3 C33 H04G 109.5
Si3 C33 H04H 109.5
H04G C33 H04H 109.5
Si3 C33 H04I 109.5
H04G C33 H04I 109.5
H04H C33 H04I 109.5
Si1 C28 H12A 109.5
Si1 C28 H12B 109.5
H12A C28 H12B 109.5
Si1 C28 H12C 109.5
H12A C28 H12C 109.5
H12B C28 H12C 109.5
C2S N1S C6S 120.0
N1S C2S C3S 120.0
N1S C2S H2S 120.0
C3S C2S H2S 120.0
C4S C3S C2S 120.0
C4S C3S H3S 120.0
C2S C3S H3S 120.0
C5S C4S C3S 120.0
C5S C4S H4S 120.0
C3S C4S H4S 120.0
C6S C5S C4S 120.0
C6S C5S H5S 120.0
C4S C5S H5S 120.0
C5S C6S N1S 120.0
C5S C6S H6S 120.0
N1S C6S H6S 120.0

loop_
_geom_bond_atom_site_label_1
_geom_bond_atom_site_label_2
_geom_bond_distance
Ce1 O1 2.155(3)
Ce1 N3 2.398(4)
Ce1 N4 2.408(4)
Ce1 N5 2.810(4)
Ce1 C1 2.844(5)
Ce1 Si3 3.4720(14)
Ce1 Si2 3.4816(16)
Si3 N4 1.701(4)
Si3 C33 1.876(5)
Si3 C34 1.880(6)
Si3 C35 1.886(6)
Si1 N3 1.703(4)
Si1 C27 1.864(6)
Si1 C29 1.870(6)
Si1 C28 1.876(6)
Si4 N4 1.713(5)
Si4 C37 1.865(6)
Si4 C38 1.869(6)
Si4 C36 1.875(6)
Si2 N3 1.697(5)
Si2 C32 1.865(6)
Si2 C31 1.867(6)
Si2 C30 1.869(5)
O1 C8 1.394(6)
N1 C1 1.337(6)
N1 C7 1.456(6)
N1 C6 1.474(6)
C26 C21 1.378(8)
C26 C25 1.393(7)
C26 C261 1.511(8)
N2 C1 1.347(6)
N2 C21 1.428(6)
N2 C5 1.488(6)
C22 C23 1.379(7)
C22 C21 1.391(7)
C22 C221 1.508(8)
C23 C24 1.378(8)
C23 H3 0.9500
C7 C8 1.521(8)
C7 H10A 0.9900
C7 H10B 0.9900
N5 C43 1.328(8)
N5 C39 1.335(7)
C25 C24 1.389(8)
C25 H4 0.9500
C27 H01A 0.9800
C27 H01B 0.9800
C27 H01C 0.9800
C8 C9 1.522(8)
C8 C10 1.549(7)
C24 C241 1.531(7)
C36 H02A 0.9800
C36 H02B 0.9800
C36 H02C 0.9800
C39 C40 1.376(8)
C39 H022 0.9500
C43 C42 1.395(8)
C43 H023 0.9500
C261 H02D 0.9800
C261 H02E 0.9800
C261 H02F 0.9800
C6 C5 1.511(7)
C6 H02G 0.9900
C6 H02H 0.9900
C31 H02X 0.9800
C31 H02Y 0.9800
C31 H02Z 0.9800
C221 H02J 0.9800
C221 H02K 0.9800
C221 H02L 0.9800
C40 C41 1.367(10)
C40 H028 0.9500
C32 H03A 0.9800
C32 H03B 0.9800
C32 H03C 0.9800
C30 H03D 0.9800
C30 H03E 0.9800
C30 H03F 0.9800
C5 H03G 0.9900
C5 H03H 0.9900
C35 H03X 0.9800
C35 H03Y 0.9800
C35 H03Z 0.9800
C38 H03J 0.9800
C38 H03K 0.9800
C38 H03L 0.9800
C241 H03M 0.9800
C241 H03N 0.9800
C241 H03O 0.9800
C29 H03P 0.9800
C29 H03Q 0.9800
C29 H03R 0.9800
C9 H03S 0.9800
C9 H03T 0.9800
C9 H03U 0.9800
C37 H03V 0.9800
C37 H03 0.9800
C37 H03W 0.9800
C41 C42 1.355(10)
C41 H040 0.9500
C10 H04A 0.9800
C10 H04B 0.9800
C10 H04C 0.9800
C34 H04D 0.9800
C34 H04E 0.9800
C34 H04F 0.9800
C42 H043 0.9500
C33 H04G 0.9800
C33 H04H 0.9800
C33 H04I 0.9800
C28 H12A 0.9800
C28 H12B 0.9800
C28 H12C 0.9800
N1S C2S 1.3900
N1S C6S 1.3900
C2S C3S 1.3900
C2S H2S 0.9500
C3S C4S 1.3900
C3S H3S 0.9500
C4S C5S 1.3900
C4S H4S 0.9500
C5S C6S 1.3900
C5S H5S 0.9500
C6S H6S 0.9500

loop_
_geom_torsion_atom_site_label_1
_geom_torsion_atom_site_label_2
_geom_torsion_atom_site_label_3
_geom_torsion_atom_site_label_4
_geom_torsion
O1 Ce1 Si3 N4 25.8(2)
N3 Ce1 Si3 N4 134.3(2)
N5 Ce1 Si3 N4 -100.0(2)
C1 Ce1 Si3 N4 -96.9(4)
Si2 Ce1 Si3 N4 158.7(2)
O1 Ce1 Si3 C33 109.4(3)
N3 Ce1 Si3 C33 -142.1(3)
N4 Ce1 Si3 C33 83.5(3)
N5 Ce1 Si3 C33 -16.5(3)
C1 Ce1 Si3 C33 -13.3(4)
Si2 Ce1 Si3 C33 -117.8(3)
O1 Ce1 Si3 C34 -61.0(3)
N3 Ce1 Si3 C34 47.5(3)
N4 Ce1 Si3 C34 -86.9(3)
N5 Ce1 Si3 C34 173.1(3)
C1 Ce1 Si3 C34 176.3(4)
Si2 Ce1 Si3 C34 71.9(3)
O1 Ce1 Si3 C35 -157.6(2)
N3 Ce1 Si3 C35 -49.1(2)
N4 Ce1 Si3 C35 176.6(3)
N5 Ce1 Si3 C35 76.6(2)
C1 Ce1 Si3 C35 79.7(3)
Si2 Ce1 Si3 C35 -24.69(18)
O1 Ce1 Si2 N3 69.5(2)
N4 Ce1 Si2 N3 -55.6(3)
N5 Ce1 Si2 N3 -145.3(2)
C1 Ce1 Si2 N3 132.8(2)
Si3 Ce1 Si2 N3 -68.4(2)
O1 Ce1 Si2 C32 129.6(4)
N3 Ce1 Si2 C32 60.1(4)
N4 Ce1 Si2 C32 4.5(4)
N5 Ce1 Si2 C32 -85.2(4)
C1 Ce1 Si2 C32 -167.1(4)
Si3 Ce1 Si2 C32 -8.3(3)
O1 Ce1 Si2 C31 -33.6(3)
N3 Ce1 Si2 C31 -103.1(3)
N4 Ce1 Si2 C31 -158.7(3)
N5 Ce1 Si2 C31 111.6(3)
C1 Ce1 Si2 C31 29.7(3)
Si3 Ce1 Si2 C31 -171.4(2)
O1 Ce1 Si2 C30 -135.8(2)
N3 Ce1 Si2 C30 154.7(3)
N4 Ce1 Si2 C30 99.1(2)
N5 Ce1 Si2 C30 9.3(2)
C1 Ce1 Si2 C30 -72.5(2)
Si3 Ce1 Si2 C30 86.32(19)
N3 Ce1 O1 C8 59.1(6)
N4 Ce1 O1 C8 177.0(5)
N5 Ce1 O1 C8 -100.7(5)
C1 Ce1 O1 C8 -33.2(5)
Si3 Ce1 O1 C8 165.7(5)
Si2 Ce1 O1 C8 34.3(6)
C33 Si3 N4 Si4 65.0(4)
C34 Si3 N4 Si4 -59.2(4)
C35 Si3 N4 Si4 -177.3(3)
Ce1 Si3 N4 Si4 -173.9(4)
C33 Si3 N4 Ce1 -121.2(3)
C34 Si3 N4 Ce1 114.7(3)
C35 Si3 N4 Ce1 -3.4(3)
C37 Si4 N4 Si3 93.0(3)
C38 Si4 N4 Si3 -147.3(3)
C36 Si4 N4 Si3 -27.4(4)
C37 Si4 N4 Ce1 -80.3(3)
C38 Si4 N4 Ce1 39.3(3)
C36 Si4 N4 Ce1 159.3(3)
O1 Ce1 N4 Si3 -158.1(2)
N3 Ce1 N4 Si3 -51.7(2)
N5 Ce1 N4 Si3 73.5(2)
C1 Ce1 N4 Si3 136.2(2)
Si2 Ce1 N4 Si3 -28.0(3)
O1 Ce1 N4 Si4 15.8(2)
N3 Ce1 N4 Si4 122.2(2)
N5 Ce1 N4 Si4 -112.6(2)
C1 Ce1 N4 Si4 -49.9(4)
Si3 Ce1 N4 Si4 173.9(4)
Si2 Ce1 N4 Si4 145.89(16)
C32 Si2 N3 Si1 37.3(4)
C31 Si2 N3 Si1 -86.2(4)
C30 Si2 N3 Si1 155.5(3)
Ce1 Si2 N3 Si1 -179.1(4)
C32 Si2 N3 Ce1 -143.6(3)
C31 Si2 N3 Ce1 92.9(3)
C30 Si2 N3 Ce1 -25.4(3)
C27 Si1 N3 Si2 172.7(3)
C29 Si1 N3 Si2 53.1(4)
C28 Si1 N3 Si2 -68.1(4)
C27 Si1 N3 Ce1 -6.3(3)
C29 Si1 N3 Ce1 -126.0(3)
C28 Si1 N3 Ce1 112.8(3)
O1 Ce1 N3 Si2 -117.8(2)
N4 Ce1 N3 Si2 138.0(2)
N5 Ce1 N3 Si2 42.8(3)
C1 Ce1 N3 Si2 -46.1(2)
Si3 Ce1 N3 Si2 117.3(2)
O1 Ce1 N3 Si1 61.3(2)
N4 Ce1 N3 Si1 -42.9(3)
N5 Ce1 N3 Si1 -138.1(2)
C1 Ce1 N3 Si1 133.0(2)
Si3 Ce1 N3 Si1 -63.6(2)
Si2 Ce1 N3 Si1 179.1(4)
C21 C22 C23 C24 -0.6(7)
C221 C22 C23 C24 177.0(5)
C1 N1 C7 C8 -61.5(7)
C6 N1 C7 C8 118.4(5)
C25 C26 C21 C22 -2.5(7)
C261 C26 C21 C22 177.6(5)
C25 C26 C21 N2 -178.1(4)
C261 C26 C21 N2 2.1(7)
C23 C22 C21 C26 1.6(7)
C221 C22 C21 C26 -176.0(5)
C23 C22 C21 N2 177.2(4)
C221 C22 C21 N2 -0.4(7)
C1 N2 C21 C26 -111.1(6)
C5 N2 C21 C26 81.3(6)
C1 N2 C21 C22 73.2(7)
C5 N2 C21 C22 -94.4(6)
O1 Ce1 N5 C43 -49.6(4)
N3 Ce1 N5 C43 155.3(3)
N4 Ce1 N5 C43 41.7(4)
C1 Ce1 N5 C43 -110.6(4)
Si3 Ce1 N5 C43 68.3(4)
Si2 Ce1 N5 C43 173.4(3)
O1 Ce1 N5 C39 142.7(4)
N3 Ce1 N5 C39 -12.5(5)
N4 Ce1 N5 C39 -126.1(5)
C1 Ce1 N5 C39 81.7(4)
Si3 Ce1 N5 C39 -99.5(4)
Si2 Ce1 N5 C39 5.6(5)
C21 C26 C25 C24 2.4(8)
C261 C26 C25 C24 -177.7(5)
Ce1 O1 C8 C7 -3.5(7)
Ce1 O1 C8 C9 -122.2(6)
Ce1 O1 C8 C10 116.4(6)
N1 C7 C8 O1 64.7(5)
N1 C7 C8 C9 -174.9(4)
N1 C7 C8 C10 -55.0(6)
C22 C23 C24 C25 0.6(8)
C22 C23 C24 C241 179.5(5)
C26 C25 C24 C23 -1.5(8)
C26 C25 C24 C241 179.6(5)
C43 N5 C39 C40 -0.7(8)
Ce1 N5 C39 C40 166.7(4)
C39 N5 C43 C42 -0.2(8)
Ce1 N5 C43 C42 -169.6(5)
C1 N1 C6 C5 5.9(7)
C7 N1 C6 C5 -174.0(5)
N5 C39 C40 C41 0.3(9)
C7 N1 C1 N2 178.9(5)
C6 N1 C1 N2 -1.0(6)
C7 N1 C1 Ce1 4.0(6)
C6 N1 C1 Ce1 -175.8(4)
C21 N2 C1 N1 -172.8(5)
C5 N2 C1 N1 -4.7(6)
C21 N2 C1 Ce1 0.2(9)
C5 N2 C1 Ce1 168.2(4)
O1 Ce1 C1 N1 30.0(3)
N3 Ce1 C1 N1 -70.0(4)
N4 Ce1 C1 N1 102.8(4)
N5 Ce1 C1 N1 164.0(4)
Si3 Ce1 C1 N1 161.0(2)
Si2 Ce1 C1 N1 -88.9(3)
O1 Ce1 C1 N2 -142.6(5)
N3 Ce1 C1 N2 117.4(5)
N4 Ce1 C1 N2 -69.7(6)
N5 Ce1 C1 N2 -8.6(5)
Si3 Ce1 C1 N2 -11.6(7)
Si2 Ce1 C1 N2 98.5(5)
C1 N2 C5 C6 8.1(7)
C21 N2 C5 C6 177.3(5)
N1 C6 C5 N2 -7.6(6)
C39 C40 C41 C42 1.0(9)
C40 C41 C42 C43 -1.9(10)
N5 C43 C42 C41 1.5(9)
C6S N1S C2S C3S 0.0
N1S C2S C3S C4S 0.0
C2S C3S C4S C5S 0.0
C3S C4S C5S C6S 0.0
C4S C5S C6S N1S 0.0
C2S N1S C6S C5S 0.0
